data_4301266
loop_
_publ_author_name
'Himanshu Arora'
'Francesc Lloret'
'Rabindranath Mukherjee'

_publ_contact_author
; Rabindranath Mukherjee
  Department of Chemistry
  Indian Institute of Technology
  Kanpur 208016
  INDIA
;
_publ_contact_author_email rnm@iitk.ac.in
_publ_contact_author_fax '+91 (512) 2597437'
_publ_contact_author_phone '+91 (512) 2597437'
_publ_section_title
;
One-Dimensional CoII and CuII Coordination Polymers and a Discrete
CuII4 Complex of Carboxylate-Appended (2-Pyridyl)alkylamine Ligands:
Spin-Canting and Anti-/Ferromagnetic Coupling
;
_journal_name_full 'Inorganic Chemistry'
_journal_page_first 1158
_journal_page_last 1167
_journal_paper_doi 10.1021/ic800861m
_journal_volume 48
_journal_year 2009
_chemical_formula_moiety 'C16 H24 Cl Co N3 O9'
_chemical_formula_sum 'C16 H24 Cl Co N3 O9'
_chemical_formula_weight 496.76
_chemical_name_systematic
;
 ?
;
_space_group_IT_number 14
_symmetry_cell_setting monoclinic
_symmetry_space_group_name_Hall '-P 2yn'
_symmetry_space_group_name_H-M 'P 1 21/n 1'
_atom_sites_solution_hydrogens geom
_atom_sites_solution_primary direct
_atom_sites_solution_secondary difmap
_audit_creation_method SHELXL-97
_cell_angle_alpha 90.000(5)
_cell_angle_beta 107.108(5)
_cell_angle_gamma 90.000(5)
_cell_formula_units_Z 4
_cell_length_a 15.172(5)
_cell_length_b 9.210(5)
_cell_length_c 15.419(5)
_cell_measurement_temperature 100(2)
_cell_measurement_theta_max 28.33
_cell_measurement_theta_min 2.24
_cell_volume 2059.2(15)
_computing_cell_refinement 'Bruker SMART'
_computing_data_collection 'Bruker SMART APEX'
_computing_data_reduction 'Bruker SAINT PLUS'
_computing_molecular_graphics 'Ortep-3 for Windows (Farrugia, 1997)'
_computing_publication_material 'WingX publication routine (Farrugia, 1999)'
_computing_structure_refinement 'SHELXL-97 (Sheldrick, 1997)'
_computing_structure_solution 'SIR97(Altomare, et. al. 1999)'
_diffrn_ambient_temperature 100(2)
_diffrn_measured_fraction_theta_full 0.990
_diffrn_measured_fraction_theta_max 0.990
_diffrn_measurement_device_type 'CCD area detector'
_diffrn_measurement_method 'phi and omega scan'
_diffrn_radiation_monochromator graphite
_diffrn_radiation_source 'fine-focus sealed tube'
_diffrn_radiation_type MoK\a
_diffrn_radiation_wavelength 0.71073
_diffrn_reflns_av_R_equivalents 0.0501
_diffrn_reflns_av_sigmaI/netI 0.0664
_diffrn_reflns_limit_h_max 20
_diffrn_reflns_limit_h_min -19
_diffrn_reflns_limit_k_max 9
_diffrn_reflns_limit_k_min -12
_diffrn_reflns_limit_l_max 20
_diffrn_reflns_limit_l_min -20
_diffrn_reflns_number 13187
_diffrn_reflns_theta_full 28.33
_diffrn_reflns_theta_max 28.33
_diffrn_reflns_theta_min 2.24
_exptl_absorpt_coefficient_mu 1.018
_exptl_absorpt_correction_T_max 0.9051
_exptl_absorpt_correction_T_min 0.8224
_exptl_absorpt_correction_type empirical
_exptl_absorpt_process_details SADABS
_exptl_crystal_colour pink
_exptl_crystal_density_diffrn 1.602
_exptl_crystal_density_method 'not measured'
_exptl_crystal_description block
_exptl_crystal_F_000 1028
_exptl_crystal_size_max 0.20
_exptl_crystal_size_mid 0.20
_exptl_crystal_size_min 0.10
_refine_diff_density_max 1.106
_refine_diff_density_min -0.679
_refine_diff_density_rms 0.143
_refine_ls_extinction_method none
_refine_ls_goodness_of_fit_ref 1.073
_refine_ls_hydrogen_treatment mixed
_refine_ls_matrix_type full
_refine_ls_number_parameters 319
_refine_ls_number_reflns 5085
_refine_ls_number_restraints 0
_refine_ls_restrained_S_all 1.073
_refine_ls_R_factor_all 0.0975
_refine_ls_R_factor_gt 0.0652
_refine_ls_shift/su_max 0.001
_refine_ls_shift/su_mean 0.000
_refine_ls_structure_factor_coef Fsqd
_refine_ls_weighting_details 'calc w=1/[\s^2^(Fo^2^)+(0.0665P)^2^+8.1297P] where P=(Fo^2^+2Fc^2^)/3'
_refine_ls_weighting_scheme calc
_refine_ls_wR_factor_gt 0.1452
_refine_ls_wR_factor_ref 0.1839
_reflns_number_gt 3734
_reflns_number_total 5085
_reflns_threshold_expression >2sigma(I)
_cod_data_source_file ic800861m_si_002_2.cif
_cod_data_source_block 7augam
_cod_depositor_comments
;
The following automatic conversions were performed:
'_symmetry_cell_setting' value 'Monoclinic' changed to 'monoclinic'
according to '/home/saulius/struct/CIF-dictionaries/cif_core.dic'
dictionary named 'cif_core.dic' version 2.4.1 from
2010-06-29.

'_exptl_absorpt_correction_type' value 'Empirical' changed to
'empirical' according to
'/home/saulius/struct/CIF-dictionaries/cif_core.dic' dictionary named
'cif_core.dic' version 2.4.1 from 2010-06-29.

Automatic conversion script
Id: cif_fix_enum 1527 2010-12-29 10:47:43Z saulius 
;
_cod_original_sg_symbol_H-M 'P 21/n'
_cod_database_code 4301266

loop_
_symmetry_equiv_pos_as_xyz
'x, y, z'
'-x+1/2, y+1/2, -z+1/2'
'-x, -y, -z'
'x-1/2, -y-1/2, z-1/2'

loop_
_atom_site_label
_atom_site_type_symbol
_atom_site_fract_x
_atom_site_fract_y
_atom_site_fract_z
_atom_site_U_iso_or_equiv
_atom_site_adp_type
_atom_site_occupancy
_atom_site_symmetry_multiplicity
_atom_site_calc_flag
_atom_site_refinement_flags
_atom_site_disorder_assembly
_atom_site_disorder_group
Co Co 0.72524(4) 0.13789(6) 0.33847(4) 0.01800(17) Uani 1 1 d . . .
Cl Cl 0.41564(10) 0.57120(18) 0.30186(10) 0.0445(4) Uani 1 1 d . . .
O1 O 0.7231(2) 0.3442(3) 0.2816(2) 0.0235(7) Uani 1 1 d . B .
O2 O 0.7529(2) 0.5812(3) 0.2848(2) 0.0257(7) Uani 1 1 d . . .
O3 O 0.7361(2) -0.0886(3) 0.3730(2) 0.0207(6) Uani 1 1 d . B .
O4 O 0.4799(4) 0.5140(10) 0.2623(4) 0.118(3) Uani 1 1 d . A .
O5A O 0.4522(5) 0.6040(12) 0.3950(5) 0.069(3) Uani 0.60 1 d P A 1
O6A O 0.3729(14) 0.7030(16) 0.2600(8) 0.121(6) Uani 0.50 1 d P A 1
O7A O 0.3540(15) 0.4663(18) 0.2828(9) 0.143(8) Uani 0.55 1 d P A 1
O5B O 0.4440(10) 0.6987(12) 0.3289(13) 0.096(6) Uani 0.40 1 d P A 2
O6B O 0.3269(6) 0.564(2) 0.2436(12) 0.111(6) Uani 0.50 1 d P A 2
O7B O 0.4126(11) 0.4748(16) 0.3780(11) 0.093(4) Uani 0.45 1 d P A 2
O1W O 0.6141(3) 0.7918(5) 0.4529(3) 0.0388(9) Uani 1 1 d . . .
O2W O 0.2356(4) 0.8160(7) 0.1098(4) 0.0616(13) Uani 1 1 d . . .
N1 N 0.8659(2) 0.1602(4) 0.4133(3) 0.0246(7) Uani 1 1 d . B .
N2A N 0.6792(4) 0.2301(9) 0.4514(6) 0.0246(7) Uani 0.70 1 d P B 1
N2B N 0.7002(10) 0.223(2) 0.4608(14) 0.0235(8) Uani 0.30 1 d P B 2
N3 N 0.5814(3) 0.1044(4) 0.2951(3) 0.0235(8) Uani 1 1 d . B .
C1 C 0.9281(3) 0.1951(5) 0.3721(4) 0.0333(11) Uani 1 1 d . . .
H1 H 0.9082 0.2048 0.3079 0.040 Uiso 1 1 calc R B .
C2 C 1.0204(3) 0.2181(6) 0.4168(5) 0.0413(14) Uani 1 1 d . B .
H2 H 1.0625 0.2436 0.3844 0.050 Uiso 1 1 calc R . .
C3 C 1.0493(4) 0.2032(6) 0.5095(4) 0.0408(14) Uani 1 1 d . . .
H3 H 1.1120 0.2193 0.5426 0.049 Uiso 1 1 calc R B .
C4 C 0.9862(4) 0.1644(6) 0.5537(4) 0.0389(13) Uani 1 1 d . B .
H4 H 1.0056 0.1527 0.6178 0.047 Uiso 1 1 calc R . .
C5 C 0.8938(3) 0.1422(5) 0.5051(3) 0.0298(10) Uani 1 1 d . . .
C6 C 0.8238(4) 0.1010(6) 0.5519(4) 0.0338(11) Uani 1 1 d . B .
H6A H 0.8558 0.0824 0.6168 0.041 Uiso 1 1 calc R . .
H6B H 0.7933 0.0096 0.5251 0.041 Uiso 1 1 calc R . .
C7 C 0.7507(4) 0.2170(6) 0.5447(4) 0.0350(12) Uani 1 1 d . . .
H7A H 0.7819 0.3119 0.5606 0.042 Uiso 1 1 calc R B 1
H7B H 0.7180 0.1959 0.5902 0.042 Uiso 1 1 calc R B 1
C8 C 0.5996(4) 0.1439(6) 0.4539(3) 0.0339(11) Uani 1 1 d . . .
H8A H 0.5644 0.1962 0.4890 0.041 Uiso 1 1 calc R B 1
H8B H 0.6206 0.0503 0.4847 0.041 Uiso 1 1 calc R B 1
C9 C 0.5384(3) 0.1158(5) 0.3590(3) 0.0274(10) Uani 1 1 d . B .
C10 C 0.4435(3) 0.0957(6) 0.3392(4) 0.0334(11) Uani 1 1 d . . .
H10 H 0.4139 0.1078 0.3851 0.040 Uiso 1 1 calc R B .
C11 C 0.3934(4) 0.0583(6) 0.2528(4) 0.0401(13) Uani 1 1 d . B .
H11 H 0.3287 0.0434 0.2382 0.048 Uiso 1 1 calc R . .
C12 C 0.4383(4) 0.0426(5) 0.1874(4) 0.0357(12) Uani 1 1 d . . .
H12 H 0.4053 0.0145 0.1273 0.043 Uiso 1 1 calc R B .
C13 C 0.5318(3) 0.0683(5) 0.2110(3) 0.0266(10) Uani 1 1 d . B .
H13 H 0.5623 0.0601 0.1655 0.032 Uiso 1 1 calc R . .
C14 C 0.6550(4) 0.3827(5) 0.4349(4) 0.0343(12) Uani 1 1 d . . .
H14A H 0.6400 0.4222 0.4886 0.041 Uiso 1 1 calc R B 1
H14B H 0.5984 0.3894 0.3827 0.041 Uiso 1 1 calc R B 1
C15 C 0.7295(4) 0.4786(6) 0.4153(3) 0.0377(13) Uani 1 1 d . B .
H15A H 0.7170 0.5810 0.4271 0.045 Uiso 1 1 calc R . .
H15B H 0.7900 0.4521 0.4580 0.045 Uiso 1 1 calc R . .
C16 C 0.7354(3) 0.4664(5) 0.3203(3) 0.0232(9) Uani 1 1 d . . .
H3A H 0.701(4) -0.133(6) 0.388(4) 0.032(16) Uiso 1 1 d . . .
H1W2 H 0.647(4) 0.746(7) 0.496(4) 0.030(16) Uiso 1 1 d . . .
H2W1 H 0.256(3) 0.749(5) 0.142(3) 0.006(12) Uiso 1 1 d . . .
H1W1 H 0.573(5) 0.743(9) 0.430(5) 0.06(3) Uiso 1 1 d . . .
H2W2 H 0.189(8) 0.866(13) 0.144(8) 0.16(5) Uiso 1 1 d . . .
H3B H 0.747(4) -0.127(6) 0.326(4) 0.040(16) Uiso 1 1 d . . .

loop_
_atom_site_aniso_label
_atom_site_aniso_U_11
_atom_site_aniso_U_22
_atom_site_aniso_U_33
_atom_site_aniso_U_23
_atom_site_aniso_U_13
_atom_site_aniso_U_12
Co 0.0225(3) 0.0131(3) 0.0207(3) 0.0018(2) 0.0098(2) 0.0015(2)
Cl 0.0369(7) 0.0543(9) 0.0446(8) -0.0023(7) 0.0156(6) 0.0059(6)
O1 0.0337(17) 0.0097(14) 0.0293(16) 0.0020(12) 0.0129(14) 0.0023(12)
O2 0.0439(19) 0.0127(14) 0.0273(17) 0.0015(12) 0.0213(15) -0.0024(14)
O3 0.0309(17) 0.0123(15) 0.0221(16) 0.0009(12) 0.0127(14) 0.0007(13)
O4 0.051(3) 0.260(10) 0.044(3) 0.000(4) 0.016(2) 0.056(4)
O5A 0.052(5) 0.119(9) 0.044(4) -0.029(5) 0.026(4) -0.014(5)
O6A 0.210(17) 0.091(10) 0.057(7) 0.016(7) 0.033(9) 0.104(12)
O7A 0.28(2) 0.111(12) 0.064(8) -0.034(7) 0.091(11) -0.124(14)
O5B 0.083(10) 0.013(5) 0.139(14) 0.006(7) -0.048(10) -0.008(6)
O6B 0.019(4) 0.170(17) 0.147(15) -0.078(13) 0.028(6) -0.012(7)
O7B 0.108(11) 0.075(10) 0.116(12) -0.023(9) 0.066(10) -0.018(8)
O1W 0.041(2) 0.033(2) 0.048(3) 0.005(2) 0.022(2) -0.002(2)
O2W 0.068(3) 0.066(4) 0.057(3) -0.006(3) 0.028(3) -0.015(3)
N1 0.0205(16) 0.0149(15) 0.0374(19) 0.0010(13) 0.0070(15) 0.0006(13)
N2A 0.0205(16) 0.0149(15) 0.0374(19) 0.0010(13) 0.0070(15) 0.0006(13)
N2B 0.0263(19) 0.0148(17) 0.0292(19) 0.0038(14) 0.0077(16) 0.0030(14)
N3 0.0263(19) 0.0148(17) 0.0292(19) 0.0038(14) 0.0077(16) 0.0030(14)
C1 0.031(3) 0.018(2) 0.052(3) 0.008(2) 0.014(2) 0.002(2)
C2 0.024(2) 0.022(3) 0.076(4) 0.003(3) 0.013(3) -0.001(2)
C3 0.026(2) 0.021(3) 0.066(4) -0.003(2) -0.001(3) 0.001(2)
C4 0.032(3) 0.026(3) 0.049(3) -0.012(2) -0.004(2) 0.009(2)
C5 0.031(2) 0.015(2) 0.036(3) -0.005(2) -0.002(2) 0.0046(19)
C6 0.036(3) 0.032(3) 0.030(3) -0.004(2) 0.005(2) 0.003(2)
C7 0.041(3) 0.031(3) 0.037(3) -0.001(2) 0.018(2) 0.001(2)
C8 0.042(3) 0.029(3) 0.035(3) 0.006(2) 0.019(2) -0.003(2)
C9 0.025(2) 0.019(2) 0.038(3) 0.0048(19) 0.010(2) -0.0005(18)
C10 0.032(3) 0.026(3) 0.047(3) 0.004(2) 0.020(2) 0.002(2)
C11 0.025(2) 0.036(3) 0.057(4) 0.000(3) 0.010(3) 0.001(2)
C12 0.040(3) 0.022(2) 0.039(3) -0.001(2) 0.002(2) 0.004(2)
C13 0.031(2) 0.018(2) 0.030(2) 0.0007(19) 0.008(2) 0.0049(19)
C14 0.053(3) 0.026(3) 0.032(3) -0.002(2) 0.026(2) 0.007(2)
C15 0.072(4) 0.022(2) 0.027(2) -0.001(2) 0.027(3) -0.005(3)
C16 0.028(2) 0.014(2) 0.032(2) -0.0022(18) 0.015(2) 0.0038(17)

loop_
_atom_type_symbol
_atom_type_description
_atom_type_scat_dispersion_real
_atom_type_scat_dispersion_imag
_atom_type_scat_source
C C 0.0033 0.0016 'International Tables Vol C Tables 4.2.6.8 and 6.1.1.4'
H H 0.0000 0.0000 'International Tables Vol C Tables 4.2.6.8 and 6.1.1.4'
N N 0.0061 0.0033 'International Tables Vol C Tables 4.2.6.8 and 6.1.1.4'
O O 0.0106 0.0060 'International Tables Vol C Tables 4.2.6.8 and 6.1.1.4'
Cl Cl 0.1484 0.1585 'International Tables Vol C Tables 4.2.6.8 and 6.1.1.4'
Co Co 0.3494 0.9721 'International Tables Vol C Tables 4.2.6.8 and 6.1.1.4'

loop_
_geom_angle_atom_site_label_1
_geom_angle_atom_site_label_2
_geom_angle_atom_site_label_3
_geom_angle
_geom_angle_site_symmetry_1
_geom_angle_site_symmetry_3
_geom_angle_publ_flag
O1 Co O2 80.36(12) . 2_645 ?
O1 Co N3 96.50(13) . . ?
O2 Co N3 95.85(14) 2_645 . ?
O1 Co N1 91.67(14) . . ?
O2 Co N1 96.63(15) 2_645 . ?
N3 Co N1 166.07(15) . . ?
O1 Co O3 168.09(13) . . ?
O2 Co O3 87.83(13) 2_645 . ?
N3 Co O3 86.17(13) . . ?
N1 Co O3 88.14(13) . . ?
O1 Co N2B 92.9(5) . . ?
O2 Co N2B 173.2(5) 2_645 . ?
N3 Co N2B 84.2(4) . . ?
N1 Co N2B 84.1(4) . . ?
O3 Co N2B 98.9(5) . . ?
O1 Co N2A 90.7(2) . . ?
O2 Co N2A 167.7(2) 2_645 . ?
N3 Co N2A 76.7(2) . . ?
N1 Co N2A 91.96(19) . . ?
O3 Co N2A 101.2(2) . . ?
N2B Co N2A 8.1(5) . . ?
O5B Cl O7A 153.7(13) . . ?
O5B Cl O6B 115.1(10) . . ?
O7A Cl O6B 47.9(10) . . ?
O5B Cl O4 106.2(10) . . ?
O7A Cl O4 99.6(10) . . ?
O6B Cl O4 111.7(6) . . ?
O5B Cl O5A 58.5(8) . . ?
O7A Cl O5A 115.1(7) . . ?
O6B Cl O5A 133.4(7) . . ?
O4 Cl O5A 114.2(4) . . ?
O5B Cl O6A 55.5(9) . . ?
O7A Cl O6A 108.8(12) . . ?
O6B Cl O6A 61.5(10) . . ?
O4 Cl O6A 113.7(7) . . ?
O5A Cl O6A 105.5(7) . . ?
O5B Cl O7B 112.2(10) . . ?
O7A Cl O7B 63.3(8) . . ?
O6B Cl O7B 103.6(11) . . ?
O4 Cl O7B 107.9(6) . . ?
O5A Cl O7B 54.4(7) . . ?
O6A Cl O7B 138.3(8) . . ?
C16 O1 Co 129.2(3) . . ?
C16 O2 Co 135.9(3) . 2_655 ?
C1 N1 C5 118.7(4) . . ?
C1 N1 Co 120.6(4) . . ?
C5 N1 Co 120.6(3) . . ?
C8 N2A C14 111.2(5) . . ?
C8 N2A C7 107.2(6) . . ?
C14 N2A C7 108.3(6) . . ?
C8 N2A Co 105.5(5) . . ?
C14 N2A Co 110.6(5) . . ?
C7 N2A Co 114.0(4) . . ?
C7 N2B C14 111.6(14) . . ?
C7 N2B C8 107.8(14) . . ?
C14 N2B C8 93.9(8) . . ?
C7 N2B Co 130.2(11) . . ?
C14 N2B Co 106.4(10) . . ?
C8 N2B Co 100.2(10) . . ?
C13 N3 C9 118.5(4) . . ?
C13 N3 Co 125.4(3) . . ?
C9 N3 Co 116.0(3) . . ?
N1 C1 C2 123.9(5) . . ?
C3 C2 C1 118.1(5) . . ?
C2 C3 C4 119.1(5) . . ?
C3 C4 C5 120.4(6) . . ?
N1 C5 C4 119.7(5) . . ?
N1 C5 C6 119.0(4) . . ?
C4 C5 C6 121.4(5) . . ?
C5 C6 C7 113.1(4) . . ?
N2B C7 C6 108.0(9) . . ?
N2B C7 N2A 8.6(10) . . ?
C6 C7 N2A 115.1(5) . . ?
N2A C8 C9 110.3(5) . . ?
N2A C8 N2B 8.6(8) . . ?
C9 C8 N2B 115.4(8) . . ?
N3 C9 C10 121.6(5) . . ?
N3 C9 C8 115.7(4) . . ?
C10 C9 C8 122.6(5) . . ?
C11 C10 C9 119.4(5) . . ?
C10 C11 C12 118.9(5) . . ?
C13 C12 C11 118.7(5) . . ?
N3 C13 C12 122.8(5) . . ?
N2A C14 C15 115.3(5) . . ?
N2A C14 N2B 10.0(8) . . ?
C15 C14 N2B 106.7(7) . . ?
C16 C15 C14 114.2(4) . . ?
O2 C16 O1 124.5(4) . . ?
O2 C16 C15 116.4(4) . . ?
O1 C16 C15 119.1(4) . . ?

loop_
_geom_bond_atom_site_label_1
_geom_bond_atom_site_label_2
_geom_bond_distance
_geom_bond_site_symmetry_2
_geom_bond_publ_flag
Co O1 2.089(3) . ?
Co O2 2.089(3) 2_645 ?
Co N3 2.108(4) . ?
Co N1 2.116(4) . ?
Co O3 2.148(3) . ?
Co N2B 2.18(2) . ?
Co N2A 2.226(9) . ?
Cl O5B 1.277(11) . ?
Cl O7A 1.316(13) . ?
Cl O6B 1.383(12) . ?
Cl O4 1.396(5) . ?
Cl O5A 1.412(8) . ?
Cl O6A 1.436(11) . ?
Cl O7B 1.483(15) . ?
O1 C16 1.262(5) . ?
O2 C16 1.255(5) . ?
O2 Co 2.089(3) 2_655 ?
N1 C1 1.323(6) . ?
N1 C5 1.363(6) . ?
N2A C8 1.455(9) . ?
N2A C14 1.456(9) . ?
N2A C7 1.530(9) . ?
N2B C7 1.30(2) . ?
N2B C14 1.621(19) . ?
N2B C8 1.666(19) . ?
N3 C13 1.336(6) . ?
N3 C9 1.337(6) . ?
C1 C2 1.382(7) . ?
C2 C3 1.372(9) . ?
C3 C4 1.376(8) . ?
C4 C5 1.397(7) . ?
C5 C6 1.498(7) . ?
C6 C7 1.520(7) . ?
C8 C9 1.507(7) . ?
C9 C10 1.393(7) . ?
C10 C11 1.369(8) . ?
C11 C12 1.381(8) . ?
C12 C13 1.378(7) . ?
C14 C15 1.533(7) . ?
C15 C16 1.498(6) . ?

loop_
_geom_torsion_atom_site_label_1
_geom_torsion_atom_site_label_2
_geom_torsion_atom_site_label_3
_geom_torsion_atom_site_label_4
_geom_torsion
_geom_torsion_site_symmetry_1
_geom_torsion_site_symmetry_2
_geom_torsion_site_symmetry_3
_geom_torsion_site_symmetry_4
_geom_torsion_publ_flag
O2 Co O1 C16 -159.8(4) 2_645 . . . ?
N3 Co O1 C16 105.4(4) . . . . ?
N1 Co O1 C16 -63.3(4) . . . . ?
O3 Co O1 C16 -152.3(6) . . . . ?
N2B Co O1 C16 20.9(6) . . . . ?
N2A Co O1 C16 28.7(4) . . . . ?
O1 Co N1 C1 -53.5(4) . . . . ?
O2 Co N1 C1 27.0(4) 2_645 . . . ?
N3 Co N1 C1 -179.5(5) . . . . ?
O3 Co N1 C1 114.6(4) . . . . ?
N2B Co N1 C1 -146.2(6) . . . . ?
N2A Co N1 C1 -144.2(4) . . . . ?
O1 Co N1 C5 125.0(3) . . . . ?
O2 Co N1 C5 -154.5(3) 2_645 . . . ?
N3 Co N1 C5 -1.0(8) . . . . ?
O3 Co N1 C5 -66.9(3) . . . . ?
N2B Co N1 C5 32.3(6) . . . . ?
N2A Co N1 C5 34.3(4) . . . . ?
O1 Co N2A C8 128.0(4) . . . . ?
O2 Co N2A C8 85.3(12) 2_645 . . . ?
N3 Co N2A C8 31.5(4) . . . . ?
N1 Co N2A C8 -140.3(4) . . . . ?
O3 Co N2A C8 -51.8(4) . . . . ?
N2B Co N2A C8 -126(5) . . . . ?
O1 Co N2A C14 7.7(4) . . . . ?
O2 Co N2A C14 -35.1(13) 2_645 . . . ?
N3 Co N2A C14 -88.8(4) . . . . ?
N1 Co N2A C14 99.4(4) . . . . ?
O3 Co N2A C14 -172.1(4) . . . . ?
N2B Co N2A C14 114(5) . . . . ?
O1 Co N2A C7 -114.6(5) . . . . ?
O2 Co N2A C7 -157.4(7) 2_645 . . . ?
N3 Co N2A C7 148.8(5) . . . . ?
N1 Co N2A C7 -22.9(5) . . . . ?
O3 Co N2A C7 65.6(5) . . . . ?
N2B Co N2A C7 -8(5) . . . . ?
O1 Co N2B C7 -117.9(17) . . . . ?
O2 Co N2B C7 -123(3) 2_645 . . . ?
N3 Co N2B C7 145.8(17) . . . . ?
N1 Co N2B C7 -26.5(16) . . . . ?
O3 Co N2B C7 60.6(17) . . . . ?
N2A Co N2B C7 168(7) . . . . ?
O1 Co N2B C14 20.8(8) . . . . ?
O2 Co N2B C14 15(4) 2_645 . . . ?
N3 Co N2B C14 -75.4(8) . . . . ?
N1 Co N2B C14 112.2(8) . . . . ?
O3 Co N2B C14 -160.6(8) . . . . ?
N2A Co N2B C14 -53(5) . . . . ?
O1 Co N2B C8 118.0(7) . . . . ?
O2 Co N2B C8 113(4) 2_645 . . . ?
N3 Co N2B C8 21.8(7) . . . . ?
N1 Co N2B C8 -150.6(8) . . . . ?
O3 Co N2B C8 -63.4(7) . . . . ?
N2A Co N2B C8 44(5) . . . . ?
O1 Co N3 C13 77.1(4) . . . . ?
O2 Co N3 C13 -3.9(4) 2_645 . . . ?
N1 Co N3 C13 -157.4(5) . . . . ?
O3 Co N3 C13 -91.3(4) . . . . ?
N2B Co N3 C13 169.3(6) . . . . ?
N2A Co N3 C13 166.2(4) . . . . ?
O1 Co N3 C9 -105.4(3) . . . . ?
O2 Co N3 C9 173.6(3) 2_645 . . . ?
N1 Co N3 C9 20.1(8) . . . . ?
O3 Co N3 C9 86.2(3) . . . . ?
N2B Co N3 C9 -13.2(6) . . . . ?
N2A Co N3 C9 -16.3(4) . . . . ?
C5 N1 C1 C2 -1.6(7) . . . . ?
Co N1 C1 C2 176.9(4) . . . . ?
N1 C1 C2 C3 0.4(8) . . . . ?
C1 C2 C3 C4 0.8(8) . . . . ?
C2 C3 C4 C5 -0.7(8) . . . . ?
C1 N1 C5 C4 1.7(7) . . . . ?
Co N1 C5 C4 -176.9(3) . . . . ?
C1 N1 C5 C6 -179.3(4) . . . . ?
Co N1 C5 C6 2.2(6) . . . . ?
C3 C4 C5 N1 -0.5(7) . . . . ?
C3 C4 C5 C6 -179.6(5) . . . . ?
N1 C5 C6 C7 -64.4(6) . . . . ?
C4 C5 C6 C7 114.7(5) . . . . ?
C14 N2B C7 C6 -153.0(9) . . . . ?
C8 N2B C7 C6 105.2(10) . . . . ?
Co N2B C7 C6 -15.9(18) . . . . ?
C14 N2B C7 N2A 59(7) . . . . ?
C8 N2B C7 N2A -42(7) . . . . ?
Co N2B C7 N2A -163(9) . . . . ?
C5 C6 C7 N2B 68.7(11) . . . . ?
C5 C6 C7 N2A 73.8(6) . . . . ?
C8 N2A C7 N2B 130(8) . . . . ?
C14 N2A C7 N2B -110(8) . . . . ?
Co N2A C7 N2B 14(8) . . . . ?
C8 N2A C7 C6 95.5(6) . . . . ?
C14 N2A C7 C6 -144.5(5) . . . . ?
Co N2A C7 C6 -20.8(7) . . . . ?
C14 N2A C8 C9 78.0(7) . . . . ?
C7 N2A C8 C9 -163.8(5) . . . . ?
Co N2A C8 C9 -42.0(5) . . . . ?
C14 N2A C8 N2B -155(8) . . . . ?
C7 N2A C8 N2B -36(7) . . . . ?
Co N2A C8 N2B 85(7) . . . . ?
C7 N2B C8 N2A 135(8) . . . . ?
C14 N2B C8 N2A 21(6) . . . . ?
Co N2B C8 N2A -86(7) . . . . ?
C7 N2B C8 C9 -169.1(9) . . . . ?
C14 N2B C8 C9 76.6(11) . . . . ?
Co N2B C8 C9 -30.8(9) . . . . ?
C13 N3 C9 C10 -2.1(7) . . . . ?
Co N3 C9 C10 -179.8(4) . . . . ?
C13 N3 C9 C8 174.9(4) . . . . ?
Co N3 C9 C8 -2.8(5) . . . . ?
N2A C8 C9 N3 32.0(6) . . . . ?
N2B C8 C9 N3 24.4(9) . . . . ?
N2A C8 C9 C10 -151.1(5) . . . . ?
N2B C8 C9 C10 -158.6(8) . . . . ?
N3 C9 C10 C11 2.3(8) . . . . ?
C8 C9 C10 C11 -174.4(5) . . . . ?
C9 C10 C11 C12 -0.5(8) . . . . ?
C10 C11 C12 C13 -1.5(8) . . . . ?
C9 N3 C13 C12 0.1(7) . . . . ?
Co N3 C13 C12 177.5(4) . . . . ?
C11 C12 C13 N3 1.7(8) . . . . ?
C8 N2A C14 C15 -170.3(5) . . . . ?
C7 N2A C14 C15 72.2(7) . . . . ?
Co N2A C14 C15 -53.4(6) . . . . ?
C8 N2A C14 N2B 158(7) . . . . ?
C7 N2A C14 N2B 40(6) . . . . ?
Co N2A C14 N2B -85(6) . . . . ?
C7 N2B C14 N2A -129(7) . . . . ?
C8 N2B C14 N2A -18(5) . . . . ?
Co N2B C14 N2A 84(6) . . . . ?
C7 N2B C14 C15 81.0(13) . . . . ?
C8 N2B C14 C15 -168.0(7) . . . . ?
Co N2B C14 C15 -66.2(8) . . . . ?
N2A C14 C15 C16 78.8(7) . . . . ?
N2B C14 C15 C16 84.3(9) . . . . ?
Co O2 C16 O1 -2.5(8) 2_655 . . . ?
Co O2 C16 C15 177.3(4) 2_655 . . . ?
Co O1 C16 O2 163.6(3) . . . . ?
Co O1 C16 C15 -16.2(6) . . . . ?
C14 C15 C16 O2 142.9(5) . . . . ?
C14 C15 C16 O1 -37.3(7) . . . . ?
